data_1100644
loop_
_publ_author_name
'Boche, Gernot'
'Bosold, Ferdinand'
'Hermann, Holger'
'Marsch, Michael'
'Harms, Klaus'
'Lohrenz, J. C. W.'

_publ_section_title
;
 Crystal Structure of [2-ZnCl-benzoxazole&#x00B7;2 THF]~2~:
 The Remarkable Difference between 2-ZnHal- and 2-Li-oxazoles
;
_journal_coden_ASTM CEUJED
_journal_issue 5
_journal_name_full 'Chemistry - A European Journal'
_journal_page_first 814
_journal_page_last 817
_journal_paper_doi 10.1002/(sici)1521-3765(19980515)4:5<814::aid-chem814>3.0.co;2-f
_journal_volume 4
_journal_year 1998
_chemical_formula_sum 'C30 H40 Cl2 N2 O6 Zn2'
_space_group_IT_number 2
_symmetry_cell_setting triclinic
_symmetry_Int_Tables_number 2
_symmetry_space_group_name_Hall '-P 1'
_symmetry_space_group_name_H-M 'P -1'
_cell_angle_alpha 86.610(9)
_cell_angle_beta 79.601(13)
_cell_angle_gamma 69.707(9)
_cell_formula_units_Z 1
_cell_length_a 8.6024(18)
_cell_length_b 10.1643(15)
_cell_length_c 10.2254(13)
_cod_database_code 1100644

loop_
_symmetry_equiv_pos_site_id
_symmetry_equiv_pos_as_xyz
1 x,y,z
2 -x,-y,-z

loop_
_atom_site_label
_atom_site_type_symbol
_atom_site_fract_x
_atom_site_fract_y
_atom_site_fract_z
Zn1 Zn 0.02775(3) 0.92287(2) 1.16590(2)
Cl1 Cl -0.11767(8) 0.88337(7) 1.35635(6)
O1 O 0.0957(2) 0.67561(16) 0.99701(16)
C1 C 0.0558(3) 0.8191(2) 0.9970(2)
N1 N -0.0316(2) 1.12909(19) 1.12118(18)
C2 C -0.0546(3) 1.2409(2) 1.2056(2)
C3 C 0.0940(3) 0.6385(2) 0.8692(2)
C4 C 0.1231(3) 0.5074(3) 0.8202(3)
C5 C 0.1101(4) 0.5020(3) 0.6877(3)
C6 C 0.0710(4) 0.6230(3) 0.6099(3)
C7 C -0.0416(3) 1.2459(3) 1.3389(2)
H1 H 0.149(4) 0.429(3) 0.875(3)
H2 H 0.127(4) 0.418(3) 0.652(3)
H3 H 0.058(3) 0.618(3) 0.521(3)
H4 H -0.011(4) 1.162(3) 1.394(3)
O2 O 0.2598(2) 0.8879(2) 1.21566(17)
C8 C 0.3072(4) 0.8560(3) 1.3456(3)
H5 H 0.29560 0.76650 1.37760
H6 H 0.23540 0.92980 1.40940
C9 C 0.4817(5) 0.8479(6) 1.3307(4)
H7 H 0.55150 0.75450 1.35610
H8 H 0.49130 0.91740 1.38840
C10 C 0.5396(4) 0.8759(4) 1.1893(3)
H9 H 0.61350 0.78890 1.14300
H10 H 0.60060 0.94220 1.18260
C11 C 0.3825(3) 0.9371(3) 1.1318(3)
H11 H 0.34510 1.03980 1.13270
H12 H 0.40050 0.90510 1.04000
O3 O 0.5090(5) 0.7559(3) 0.8312(3)
C12 C 0.6292(7) 0.5183(5) 0.7720(4)
H13 H 0.74790 0.46490 0.73990
H14 H 0.57230 0.45320 0.81100
C13 C 0.5478(6) 0.5992(5) 0.6624(4)
H15 H 0.44220 0.58370 0.65940
H16 H 0.62220 0.57210 0.57650
C14 C 0.5158(6) 0.7486(5) 0.6941(4)
H17 H 0.60640 0.77910 0.64570
H18 H 0.40920 0.80900 0.66900
C15 C 0.6122(7) 0.6266(5) 0.8711(4)
H19 H 0.56280 0.60260 0.95930
H20 H 0.72310 0.63060 0.87620
C2A* C 0.0546(3) 0.7591(2) 0.7944(2)
N1A* N 0.0316(2) 0.87091(19) 0.87882(18)
Zn1A* Zn -0.02775(3) 1.07713(2) 0.83410(2)
Cl1A* Cl 0.11767(8) 1.11663(7) 0.64365(6)
C1A* C -0.0558(3) 1.1809(2) 1.0030(2)
O1A* O -0.0957(2) 1.32439(16) 1.00299(16)
C3A* C -0.0940(3) 1.3615(2) 1.1308(2)
C6A* C -0.0710(4) 1.3770(3) 1.3901(3)
C5A* C -0.1101(4) 1.4980(3) 1.3123(3)
C4A* C -0.1231(3) 1.4926(3) 1.1798(3)
H1A* H -0.149(4) 1.571(3) 1.125(3)
H2A* H -0.127(4) 1.582(3) 1.348(3)
H3A* H -0.058(3) 1.382(3) 1.479(3)
O2A* O -0.2598(2) 1.1121(2) 0.78434(17)
C8A* C -0.3072(4) 1.1440(3) 0.6544(3)
H5A* H -0.29560 1.23350 0.62240
H6A* H -0.23540 1.07020 0.59060
C9A* C -0.4817(5) 1.1521(6) 0.6693(4)
H7A* H -0.55150 1.24550 0.64390
H8A* H -0.49130 1.08260 0.61160
C10A* C -0.5396(4) 1.1241(4) 0.8107(3)
H9A* H -0.61350 1.21110 0.85700
H10A* H -0.60060 1.05780 0.81740
C11A* C -0.3825(3) 1.0629(3) 0.8682(3)
H11A* H -0.34510 0.96020 0.86730
H12A* H -0.40050 1.09490 0.96000
C7A* C 0.0416(3) 0.7541(3) 0.6611(2)
H4A* H 0.011(4) 0.838(3) 0.606(3)

loop_
_atom_type_symbol
_atom_type_radius_bond
C 0.68
H 0.23
Cl 0.99
N 0.68
O 0.68
Zn 1.45
